data_2005927
loop_
_publ_author_name
'Gzella, A.'
'Zaprutko, L.'
'Wrzeciono, U.'

_publ_section_title
;
 Triterpenoide. X. \"Uber neue isomere Triterpenlactone
;
_journal_issue 2
_journal_name_full 'Acta Crystallographica Section C'
_journal_page_first 261
_journal_page_last 264
_journal_paper_doi 10.1107/S0108270196012887
_journal_volume 53
_journal_year 1997
_chemical_formula_moiety 'C29 H42 O6'
_chemical_formula_sum 'C29 H42 O6'
_chemical_formula_weight 486.63
_chemical_melting_point .579E-305
_chemical_name_systematic 9\a-hydroxy-28-methoxy-11,28-dioxo-1,2-dinor-10\a-18\a-olean-12-en-3,10\b-olide
_space_group_IT_number 19
_symmetry_cell_setting orthorhombic
_symmetry_space_group_name_Hall 'P 2ac 2ab'
_symmetry_space_group_name_H-M 'P 21 21 21'
_audit_creation_method SHELXL
_cell_angle_alpha 90.00
_cell_angle_beta 90.00
_cell_angle_gamma 90.00
_cell_formula_units_Z 4
_cell_length_a 10.701(1)
_cell_length_b 12.771(2)
_cell_length_c 18.751(2)
_cell_measurement_reflns_used 35
_cell_measurement_temperature 293(2)
_cell_measurement_theta_max 30.0
_cell_measurement_theta_min 15.0
_cell_volume 2562.6(5)
_computing_cell_refinement 'KUMA KM4 Software'
_computing_data_collection 'KUMA KM4 Software (Kuma Diffraction, 1991)'
_computing_data_reduction 'KUMA KM4 Software'
_computing_molecular_graphics 'ORTEPII (Johnson, 1976)'
_computing_publication_material SHELXL93
_computing_structure_refinement 'SHELXL93 (Sheldrick, 1993)'
_computing_structure_solution 'SHELXS86 (Sheldrick, 1985)'
_diffrn_ambient_temperature 293(2)
_diffrn_measurement_device 'KUMA Diffraction KM-4'
_diffrn_measurement_method \w/2\q
_diffrn_radiation_monochromator Graphite
_diffrn_radiation_source 'fine-focus sealed tube'
_diffrn_radiation_type CuK\a
_diffrn_radiation_wavelength 1.54178
_diffrn_reflns_av_R_equivalents 0.0183
_diffrn_reflns_av_sigmaI/netI 0.0271
_diffrn_reflns_limit_h_max 13
_diffrn_reflns_limit_h_min -13
_diffrn_reflns_limit_k_max 15
_diffrn_reflns_limit_k_min -15
_diffrn_reflns_limit_l_max 22
_diffrn_reflns_limit_l_min -22
_diffrn_reflns_number 5129
_diffrn_reflns_theta_max 70.11
_diffrn_reflns_theta_min 4.19
_diffrn_standards_decay_% 2.0
_diffrn_standards_interval_count 100
_diffrn_standards_number 2
_exptl_absorpt_coefficient_mu 0.696
_exptl_absorpt_correction_type none
_exptl_crystal_colour Farblos
_exptl_crystal_density_diffrn 1.261
_exptl_crystal_density_meas ?
_exptl_crystal_description Nadel
_exptl_crystal_F_000 1056
_exptl_crystal_size_max 0.50
_exptl_crystal_size_mid 0.20
_exptl_crystal_size_min 0.15
_refine_diff_density_max 0.220
_refine_diff_density_min -0.283
_refine_ls_abs_structure_details 'Flack (1983)'
_refine_ls_abs_structure_Flack -0.1(2)
_refine_ls_extinction_coef 0.0009(2)
_refine_ls_extinction_method SHELXL93
_refine_ls_goodness_of_fit_all 1.086
_refine_ls_goodness_of_fit_obs 1.114
_refine_ls_hydrogen_treatment 'H-Atomparameter nicht verfeinert, au\&Ser H(O3)'
_refine_ls_matrix_type full
_refine_ls_number_parameters 321
_refine_ls_number_reflns 4527
_refine_ls_number_restraints 0
_refine_ls_restrained_S_all 1.086
_refine_ls_restrained_S_obs 1.114
_refine_ls_R_factor_all 0.0536
_refine_ls_R_factor_obs 0.0411
_refine_ls_shift/esd_max 0.000
_refine_ls_shift/esd_mean 0.000
_refine_ls_structure_factor_coef Fsqd
_refine_ls_weighting_details 'w = 1/[\s^2^(Fo^2^)+(0.0780P)^2^+0.4294P] wobei P=(Fo^2^+2Fc^2^)/3'
_refine_ls_weighting_scheme calc
_refine_ls_wR_factor_all 0.1222
_refine_ls_wR_factor_obs 0.1170
_reflns_number_observed 3984
_reflns_number_total 4527
_reflns_observed_criterion >2sigma(I)
_cod_data_source_file cf1142.cif
_cod_data_source_block 5
_cod_depositor_comments
;
The following automatic conversions were performed:
'_symmetry_cell_setting' value 'Orthorhombic' changed to 'orthorhombic'
according to '/home/saulius/struct/CIF-dictionaries/cif_core.dic'
dictionary named 'cif_core.dic' version 2.4.1 from 2010-06-29.

Automatic conversion script
Id: cif_fix_enum 1527 2010-12-29 10:47:43Z saulius 

The following automatic conversions were performed:

'_symmetry_cell_setting' value 'Orthorhombic' changed to
'orthorhombic' according to
/home/saulius/struct/CIF-dictionaries/cif_core.dic dictionary named
'cif_core.dic' version 2.4.1 from 2010-06-29.

Automatic conversion script
Id: cif_fix_values 1715 2011-07-08 13:25:40Z adriana 

The following automatic conversions were performed:

'_exptl_crystal_density_meas' value 'nicht gemessen' was changed to
'?' - the value is perceived as not measured.

Automatic conversion script
Id: cif_fix_values 3008 2015-01-20 13:52:24Z robertas 

The following automatic conversions were performed:

'_refine_ls_weighting_scheme' value 'w =
1/[\s^2^(Fo^2^)+(0.0780P)^2^+0.4294P] wobei P=(Fo^2^+2Fc^2^)/3' was
changed to 'calc'. New tag '_refine_ls_weighting_details' was
created. The value of the new tag was set to 'w =
1/[\s^2^(Fo^2^)+(0.0780P)^2^+0.4294P] wobei P=(Fo^2^+2Fc^2^)/3'.

Automatic conversion script
Id: cif_fix_values 3143 2015-03-26 13:38:13Z robertas 
;
_cod_original_cell_volume 2562.4(5)
_cod_database_code 2005927

loop_
_symmetry_equiv_pos_as_xyz
'x, y, z'
'x+1/2, -y+1/2, -z'
'-x, y+1/2, -z+1/2'
'-x+1/2, -y, z+1/2'

loop_
_atom_site_aniso_label
_atom_site_aniso_U_11
_atom_site_aniso_U_12
_atom_site_aniso_U_13
_atom_site_aniso_U_22
_atom_site_aniso_U_23
_atom_site_aniso_U_33
O1 0.142(2) 0.0068(14) 0.024(2) 0.0475(13) 0.0225(12) 0.0668(13)
O2 0.0471(9) -0.0008(7) 0.0118(7) 0.0288(8) 0.0004(7) 0.0399(8)
O3 0.0339(8) 0.0054(6) -0.0040(6) 0.0317(9) 0.0019(7) 0.0381(8)
O4 0.0331(7) -0.0121(6) 0.0048(6) 0.0403(9) -0.0095(7) 0.0403(8)
O5 0.0362(8) -0.0106(7) -0.0101(8) 0.0415(10) 0.0179(10) 0.0780(12)
O6 0.0320(8) -0.0043(7) -0.0139(8) 0.0426(10) 0.0089(9) 0.0723(12)
C3 0.062(2) 0.0026(12) 0.0094(11) 0.0435(15) 0.0086(12) 0.0386(12)
C4 0.0616(15) 0.0006(12) 0.0119(11) 0.052(2) 0.0064(10) 0.0287(11)
C5 0.0453(12) 0.0014(9) 0.0075(9) 0.0343(12) -0.0036(9) 0.0281(10)
C6 0.0495(13) -0.0015(10) -0.0009(9) 0.0439(14) -0.0096(10) 0.0273(10)
C7 0.0382(11) -0.0036(9) -0.0006(8) 0.0341(11) -0.0077(9) 0.0296(10)
C8 0.0278(9) -0.0001(7) -0.0012(7) 0.0254(10) -0.0043(8) 0.0255(9)
C9 0.0285(9) 0.0012(7) 0.0008(7) 0.0248(10) -0.0018(8) 0.0257(9)
C10 0.0348(11) 0.0007(8) 0.0042(8) 0.0315(12) -0.0021(8) 0.0272(9)
C11 0.0260(9) 0.0008(7) 0.0000(7) 0.0315(11) -0.0032(9) 0.0264(9)
C12 0.0296(9) -0.0040(8) 0.0002(7) 0.0355(12) -0.0068(9) 0.0231(9)
C13 0.0243(9) 0.0026(7) -0.0003(7) 0.0283(11) 0.0002(8) 0.0252(9)
C14 0.0284(9) -0.0024(7) 0.0000(8) 0.0239(10) -0.0028(8) 0.0277(9)
C15 0.0315(10) -0.0060(8) -0.0034(8) 0.0358(12) -0.0066(9) 0.0325(10)
C16 0.0291(10) -0.0071(8) -0.0007(9) 0.0330(11) -0.0037(10) 0.0406(11)
C17 0.0269(9) -0.0051(8) 0.0015(8) 0.0305(11) -0.0001(9) 0.0311(10)
C18 0.0255(9) -0.0030(7) 0.0016(7) 0.0324(12) 0.0012(9) 0.0262(9)
C19 0.0289(9) -0.0060(8) 0.0046(7) 0.0367(12) -0.0027(9) 0.0262(9)
C20 0.0327(10) -0.0031(9) 0.0068(8) 0.0444(13) -0.0003(10) 0.0280(10)
C21 0.0330(11) -0.0013(9) 0.0089(8) 0.0414(13) 0.0000(10) 0.0349(10)
C22 0.0280(10) -0.0044(8) 0.0072(8) 0.0397(13) 0.0013(10) 0.0371(11)
C23 0.105(3) -0.023(2) -0.006(2) 0.100(3) 0.016(2) 0.0355(14)
C24 0.078(2) 0.004(2) 0.039(2) 0.072(2) 0.005(2) 0.059(2)
C25 0.0336(11) 0.0010(10) 0.0066(10) 0.0484(15) -0.0006(11) 0.0430(12)
C26 0.0338(10) 0.0013(9) -0.0043(8) 0.0316(11) 0.0025(9) 0.0295(9)
C27 0.0408(11) -0.0007(9) 0.0021(9) 0.0275(11) 0.0001(9) 0.0357(11)
C28 0.0271(9) -0.0018(8) 0.0002(8) 0.0354(12) -0.0011(9) 0.0319(9)
C29 0.0478(14) 0.0018(12) 0.0071(10) 0.063(2) 0.0125(12) 0.0367(12)
C30 0.0477(13) -0.0128(12) 0.0128(10) 0.065(2) -0.0148(12) 0.0380(12)
C31 0.0443(13) -0.0001(11) -0.0176(13) 0.048(2) 0.0126(15) 0.076(2)

loop_
_atom_site_label
_atom_site_occupancy
_atom_site_fract_x
_atom_site_fract_y
_atom_site_fract_z
_atom_site_U_iso_or_equiv
_atom_site_thermal_displace_type
_atom_site_calc_flag
_atom_site_type_symbol
O1 1 0.2426(3) 0.3170(2) 0.01496(13) 0.0854(8) Uani d O
O2 1 0.2189(2) 0.22299(12) 0.11298(8) 0.0386(4) Uani d O
O3 1 0.21560(14) 0.00089(13) 0.23588(8) 0.0346(3) Uani d O
H31 1 0.1948(30) -0.0551(26) 0.2202(17) 0.056(9) Uiso d H
O4 1 0.24236(13) 0.23944(12) 0.26150(8) 0.0379(4) Uani d O
O5 1 -0.2218(2) 0.27900(13) 0.31359(11) 0.0519(5) Uani d O
O6 1 -0.40969(15) 0.20972(13) 0.30041(11) 0.0490(4) Uani d O
C3 1 0.2368(3) 0.2326(2) 0.04197(13) 0.0479(6) Uani d C
C4 1 0.2475(3) 0.1267(2) 0.00536(12) 0.0475(6) Uani d C
C5 1 0.2054(2) 0.0516(2) 0.06584(11) 0.0359(5) Uani d C
H51 1 0.2565 -0.0120 0.0641 0.039 Uiso calc H
C6 1 0.0678(2) 0.0215(2) 0.05921(11) 0.0402(5) Uani d C
H61 1 0.0208 0.0825 0.0441 0.042 Uiso calc H
H62 1 0.0595 -0.0314 0.0224 0.042 Uiso calc H
C7 1 0.0113(2) -0.0200(2) 0.12782(11) 0.0339(5) Uani d C
H71 1 0.0575 -0.0812 0.1435 0.036 Uiso calc H
H72 1 -0.0746 -0.0410 0.1193 0.036 Uiso calc H
C8 1 0.0148(2) 0.0639(2) 0.18622(10) 0.0262(4) Uani d C
C9 1 0.1551(2) 0.0874(2) 0.20172(10) 0.0264(4) Uani d C
C10 1 0.2379(2) 0.1137(2) 0.13473(11) 0.0312(5) Uani d C
C11 1 0.1614(2) 0.1725(2) 0.26007(10) 0.0279(4) Uani d C
C12 1 0.0675(2) 0.1663(2) 0.31643(10) 0.0294(4) Uani d C
H121 1 0.0778 0.2099 0.3557 0.031 Uiso calc H
C13 1 -0.0320(2) 0.1032(2) 0.31631(10) 0.0259(4) Uani d C
C14 1 -0.0561(2) 0.0268(2) 0.25588(10) 0.0267(4) Uani d C
C15 1 -0.1986(2) 0.0196(2) 0.23899(11) 0.0333(4) Uani d C
H151 1 -0.2227 0.0808 0.2116 0.036 Uiso calc H
H152 1 -0.2130 -0.0414 0.2093 0.036 Uiso calc H
C16 1 -0.2824(2) 0.0122(2) 0.30433(12) 0.0342(5) Uani d C
H161 1 -0.2672 -0.0539 0.3284 0.037 Uiso calc H
H162 1 -0.3691 0.0133 0.2893 0.037 Uiso calc H
C17 1 -0.2592(2) 0.1025(2) 0.35672(11) 0.0295(4) Uani d C
C18 1 -0.1206(2) 0.0986(2) 0.37967(10) 0.0281(4) Uani d C
H181 1 -0.1089 0.0287 0.4001 0.030 Uiso calc H
C19 1 -0.0900(2) 0.1747(2) 0.44015(10) 0.0306(4) Uani d C
H191 1 -0.0949 0.2457 0.4219 0.032 Uiso calc H
H192 1 -0.0046 0.1627 0.4554 0.032 Uiso calc H
C20 1 -0.1765(2) 0.1656(2) 0.50541(11) 0.0351(5) Uani d C
C21 1 -0.3132(2) 0.1680(2) 0.48046(12) 0.0364(5) Uani d C
H211 1 -0.3671 0.1554 0.5211 0.040 Uiso calc H
H212 1 -0.3320 0.2374 0.4623 0.040 Uiso calc H
C22 1 -0.3421(2) 0.0879(2) 0.42310(12) 0.0349(5) Uani d C
H221 1 -0.4292 0.0942 0.4094 0.037 Uiso calc H
H222 1 -0.3295 0.0182 0.4422 0.037 Uiso calc H
C23 1 0.1666(4) 0.1294(3) -0.0616(2) 0.0800(11) Uani d C
H231 1 0.1719 0.0632 -0.0856 0.084 Uiso calc H
H232 1 0.1956 0.1838 -0.0928 0.084 Uiso calc H
H233 1 0.0813 0.1428 -0.0485 0.084 Uiso calc H
C24 1 0.3831(3) 0.1089(3) -0.0191(2) 0.0700(9) Uani d C
H241 1 0.3895 0.0420 -0.0422 0.075 Uiso calc H
H242 1 0.4376 0.1105 0.0216 0.075 Uiso calc H
H243 1 0.4067 0.1631 -0.0519 0.075 Uiso calc H
C25 1 0.3768(2) 0.1038(2) 0.15511(13) 0.0416(5) Uani d C
H251 1 0.3927 0.1432 0.1978 0.045 Uiso calc H
H252 1 0.4277 0.1304 0.1170 0.045 Uiso calc H
H253 1 0.3968 0.0314 0.1632 0.045 Uiso calc H
C26 1 -0.0478(2) 0.1653(2) 0.15863(10) 0.0316(4) Uani d C
H261 1 -0.0454 0.2178 0.1953 0.034 Uiso calc H
H262 1 -0.1331 0.1509 0.1461 0.034 Uiso calc H
H263 1 -0.0037 0.1902 0.1174 0.034 Uiso calc H
C27 1 -0.0171(2) -0.0826(2) 0.28364(11) 0.0347(5) Uani d C
H271 1 -0.0308 -0.1338 0.2470 0.037 Uiso calc H
H272 1 -0.0662 -0.1002 0.3248 0.037 Uiso calc H
H273 1 0.0698 -0.0817 0.2964 0.037 Uiso calc H
C28 1 -0.2915(2) 0.2068(2) 0.32183(11) 0.0314(4) Uani d C
C29 1 -0.1489(3) 0.0656(2) 0.54739(13) 0.0491(6) Uani d C
H291 1 -0.1624 0.0058 0.5174 0.052 Uiso calc H
H292 1 -0.2034 0.0618 0.5880 0.052 Uiso calc H
H293 1 -0.0636 0.0665 0.5632 0.052 Uiso calc H
C30 1 -0.1543(2) 0.2586(2) 0.55432(13) 0.0503(7) Uani d C
H301 1 -0.1711 0.3223 0.5289 0.055 Uiso calc H
H302 1 -0.0690 0.2585 0.5701 0.055 Uiso calc H
H303 1 -0.2088 0.2539 0.5949 0.055 Uiso calc H
C31 1 -0.4525(3) 0.3056(2) 0.2680(2) 0.0563(7) Uani d C
H311 1 -0.5388 0.2985 0.2548 0.062 Uiso calc H
H312 1 -0.4035 0.3202 0.2263 0.062 Uiso calc H
H313 1 -0.4438 0.3622 0.3014 0.062 Uiso calc H

loop_
_atom_type_symbol
_atom_type_description
_atom_type_scat_dispersion_real
_atom_type_scat_dispersion_imag
_atom_type_scat_source
C C 0.0181 0.0091 'International Tables Vol C Tables 4.2.6.8 and 6.1.1.4'
H H 0.0000 0.0000 'International Tables Vol C Tables 4.2.6.8 and 6.1.1.4'
O O 0.0492 0.0322 'International Tables Vol C Tables 4.2.6.8 and 6.1.1.4'

loop_
_geom_angle_atom_site_label_1
_geom_angle_atom_site_label_2
_geom_angle_atom_site_label_3
_geom_angle
_geom_angle_publ_flag
C3 O2 C10 109.9(2) yes
C28 O6 C31 117.0(2) ?
O1 C3 O2 120.6(3) ?
O1 C3 C4 127.4(2) ?
O2 C3 C4 112.0(2) yes
C3 C4 C23 108.0(3) ?
C3 C4 C24 109.7(3) ?
C23 C4 C24 107.1(3) ?
C3 C4 C5 101.4(2) yes
C23 C4 C5 116.8(2) ?
C24 C4 C5 113.6(2) ?
C6 C5 C4 112.1(2) ?
C6 C5 C10 114.3(2) no
C4 C5 C10 103.1(2) yes
C7 C6 C5 113.8(2) no
C6 C7 C8 110.6(2) no
C7 C8 C26 109.6(2) no
C7 C8 C9 106.99(15) no
C26 C8 C9 108.5(2) no
C7 C8 C14 111.6(2) ?
C26 C8 C14 108.57(15) no
C9 C8 C14 111.45(15) no
O3 C9 C11 101.9(2) yes
O3 C9 C8 111.7(2) yes
C11 C9 C8 108.04(15) no
O3 C9 C10 105.5(2) yes
C11 C9 C10 113.0(2) ?
C8 C9 C10 115.8(2) no
O2 C10 C25 106.4(2) no
O2 C10 C5 102.9(2) yes
C25 C10 C5 112.3(2) no
O2 C10 C9 110.3(2) ?
C25 C10 C9 109.1(2) no
C5 C10 C9 115.3(2) no
O4 C11 C12 120.8(2) ?
O4 C11 C9 122.7(2) ?
C12 C11 C9 116.4(2) yes
C13 C12 C11 125.5(2) yes
C12 C13 C14 121.6(2) yes
C12 C13 C18 121.3(2) ?
C14 C13 C18 116.9(2) no
C13 C14 C27 106.5(2) ?
C13 C14 C15 110.8(2) no
C27 C14 C15 106.1(2) ?
C13 C14 C8 110.0(2) no
C27 C14 C8 114.7(2) ?
C15 C14 C8 108.6(2) ?
C16 C15 C14 114.6(2) no
C15 C16 C17 111.9(2) no
C28 C17 C16 110.2(2) ?
C28 C17 C22 108.8(2) ?
C16 C17 C22 109.5(2) ?
C28 C17 C18 111.4(2) ?
C16 C17 C18 108.0(2) no
C22 C17 C18 108.9(2) no
C13 C18 C19 114.9(2) ?
C13 C18 C17 112.3(2) no
C19 C18 C17 113.1(2) no
C18 C19 C20 114.4(2) no
C30 C20 C29 108.2(2) ?
C30 C20 C21 108.4(2) ?
C29 C20 C21 111.0(2) ?
C30 C20 C19 109.1(2) ?
C29 C20 C19 110.9(2) ?
C21 C20 C19 109.2(2) no
C22 C21 C20 113.4(2) no
C21 C22 C17 112.0(2) no
O5 C28 O6 122.2(2) ?
O5 C28 C17 126.0(2) ?
O6 C28 C17 111.7(2) ?

loop_
_geom_bond_atom_site_label_1
_geom_bond_atom_site_label_2
_geom_bond_site_symmetry_2
_geom_bond_distance
_geom_bond_publ_flag
O1 C3 . 1.192(3) yes
O2 C3 . 1.351(3) yes
O2 C10 . 1.468(3) yes
O3 C9 . 1.432(2) yes
O4 C11 . 1.218(2) yes
O5 C28 . 1.196(3) no
O6 C28 . 1.327(3) no
O6 C31 . 1.442(3) no
C3 C4 . 1.521(4) yes
C4 C23 . 1.525(4) no
C4 C24 . 1.538(4) no
C4 C5 . 1.552(3) yes
C5 C6 . 1.526(3) no
C5 C10 . 1.555(3) yes
C6 C7 . 1.518(3) no
C7 C8 . 1.533(3) no
C8 C26 . 1.547(3) no
C8 C9 . 1.558(3) no
C8 C14 . 1.583(3) no
C9 C11 . 1.544(3) no
C9 C10 . 1.574(3) no
C10 C25 . 1.540(3) no
C11 C12 . 1.460(3) yes
C12 C13 . 1.335(3) yes
C13 C14 . 1.517(3) no
C13 C18 . 1.521(3) no
C14 C27 . 1.549(3) no
C14 C15 . 1.560(3) no
C15 C16 . 1.521(3) no
C16 C17 . 1.535(3) no
C17 C28 . 1.524(3) no
C17 C22 . 1.540(3) no
C17 C18 . 1.545(3) no
C18 C19 . 1.529(3) no
C19 C20 . 1.538(3) no
C20 C30 . 1.520(3) no
C20 C29 . 1.528(4) no
C20 C21 . 1.536(3) no
C21 C22 . 1.517(3) no

loop_
_geom_torsion_atom_site_label_1
_geom_torsion_atom_site_label_2
_geom_torsion_atom_site_label_3
_geom_torsion_atom_site_label_4
_geom_torsion
C10 O2 C3 O1 -169.7(3)
C10 O2 C3 C4 10.2(3)
O1 C3 C4 C23 -45.7(4)
O2 C3 C4 C23 134.4(2)
O1 C3 C4 C24 70.7(4)
O2 C3 C4 C24 -109.2(3)
O1 C3 C4 C5 -168.9(3)
O2 C3 C4 C5 11.1(3)
C3 C4 C5 C6 97.2(2)
C23 C4 C5 C6 -19.9(3)
C24 C4 C5 C6 -145.2(2)
C3 C4 C5 C10 -26.2(2)
C23 C4 C5 C10 -143.3(3)
C24 C4 C5 C10 91.4(3)
C4 C5 C6 C7 -160.6(2)
C10 C5 C6 C7 -43.7(3)
C5 C6 C7 C8 62.2(3)
C6 C7 C8 C26 53.8(2)
C6 C7 C8 C9 -63.7(2)
C6 C7 C8 C14 174.1(2)
C7 C8 C9 O3 -69.1(2)
C26 C8 C9 O3 172.7(2)
C14 C8 C9 O3 53.2(2)
C7 C8 C9 C11 179.6(2)
C26 C8 C9 C11 61.4(2)
C14 C8 C9 C11 -58.2(2)
C7 C8 C9 C10 51.7(2)
C26 C8 C9 C10 -66.5(2)
C14 C8 C9 C10 174.0(2)
C3 O2 C10 C25 91.2(2)
C3 O2 C10 C5 -27.0(2)
C3 O2 C10 C9 -150.6(2)
C6 C5 C10 O2 -89.4(2)
C4 C5 C10 O2 32.5(2)
C6 C5 C10 C25 156.6(2)
C4 C5 C10 C25 -81.5(2)
C6 C5 C10 C9 30.7(3)
C4 C5 C10 C9 152.6(2)
O3 C9 C10 O2 -156.3(2)
C11 C9 C10 O2 -45.8(2)
C8 C9 C10 O2 79.6(2)
O3 C9 C10 C25 -39.9(2)
C11 C9 C10 C25 70.7(2)
C8 C9 C10 C25 -163.9(2)
O3 C9 C10 C5 87.7(2)
C11 C9 C10 C5 -161.8(2)
C8 C9 C10 C5 -36.4(2)
O3 C9 C11 O4 96.9(2)
C8 C9 C11 O4 -145.3(2)
C10 C9 C11 O4 -15.9(3)
O3 C9 C11 C12 -80.4(2)
C8 C9 C11 C12 37.4(2)
C10 C9 C11 C12 166.9(2)
O4 C11 C12 C13 172.9(2)
C9 C11 C12 C13 -9.9(3)
C11 C12 C13 C14 1.7(3)
C11 C12 C13 C18 176.7(2)
C12 C13 C14 C27 102.8(2)
C18 C13 C14 C27 -72.4(2)
C12 C13 C14 C15 -142.2(2)
C18 C13 C14 C15 42.6(2)
C12 C13 C14 C8 -22.1(3)
C18 C13 C14 C8 162.7(2)
C7 C8 C14 C13 170.4(2)
C26 C8 C14 C13 -68.6(2)
C9 C8 C14 C13 50.9(2)
C7 C8 C14 C27 50.4(2)
C26 C8 C14 C27 171.3(2)
C9 C8 C14 C27 -69.2(2)
C7 C8 C14 C15 -68.1(2)
C26 C8 C14 C15 52.8(2)
C9 C8 C14 C15 172.3(2)
C13 C14 C15 C16 -44.2(2)
C27 C14 C15 C16 71.1(2)
C8 C14 C15 C16 -165.1(2)
C14 C15 C16 C17 54.7(2)
C15 C16 C17 C28 63.0(2)
C15 C16 C17 C22 -177.4(2)
C15 C16 C17 C18 -58.9(2)
C12 C13 C18 C19 2.9(3)
C14 C13 C18 C19 178.2(2)
C12 C13 C18 C17 134.0(2)
C14 C13 C18 C17 -50.7(2)
C28 C17 C18 C13 -64.8(2)
C16 C17 C18 C13 56.4(2)
C22 C17 C18 C13 175.2(2)
C28 C17 C18 C19 67.2(2)
C16 C17 C18 C19 -171.6(2)
C22 C17 C18 C19 -52.8(2)
C13 C18 C19 C20 -177.2(2)
C17 C18 C19 C20 52.1(2)
C18 C19 C20 C30 -168.4(2)
C18 C19 C20 C29 72.5(2)
C18 C19 C20 C21 -50.1(3)
C30 C20 C21 C22 171.8(2)
C29 C20 C21 C22 -69.5(2)
C19 C20 C21 C22 53.1(3)
C20 C21 C22 C17 -58.2(2)
C28 C17 C22 C21 -65.8(2)
C16 C17 C22 C21 173.7(2)
C18 C17 C22 C21 55.8(2)
C31 O6 C28 O5 -1.6(3)
C31 O6 C28 C17 178.5(2)
C16 C17 C28 O5 -121.3(2)
C22 C17 C28 O5 118.7(2)
C18 C17 C28 O5 -1.4(3)
C16 C17 C28 O6 58.6(2)
C22 C17 C28 O6 -61.5(2)
C18 C17 C28 O6 178.5(2)

loop_
_cod_related_entry_id
_cod_related_entry_database
_cod_related_entry_code
1 ChemSpider 21186555
